data_8104430
loop_
_publ_author_name
'Eisenmann, B.'
'Hofmann, A.'

_publ_section_title
;
 Crystal structure of hexasodium di-mue-thiobis(dithiogallate)
;
_journal_name_full 'Zeitschrift fuer Kristallographie (149,1979-)'
_journal_page_first 147
_journal_page_last 148
_journal_volume 197
_journal_year 1991
_chemical_formula_sum 'Ga2 Na6 S6'
_chemical_name_systematic 'Na6 Ga2 S6'
_space_group_IT_number 14
_symmetry_space_group_name_Hall '-P 2ybc'
_symmetry_space_group_name_H-M 'P 1 21/c 1'
_cell_angle_alpha 90
_cell_angle_beta 98.384
_cell_angle_gamma 90
_cell_formula_units_Z 4
_cell_length_a 13.691
_cell_length_b 12.099
_cell_length_c 7.653
_cell_volume 1254.152
_citation_journal_id_ASTM ZEKRDZ
_cod_data_source_file Eisenmann_ZEKRDZ_1991_1452.cif
_cod_data_source_block Ga2Na6S6
_cod_database_code 8104430

loop_
_symmetry_equiv_pos_as_xyz
x,y,z
-x,y+1/2,-z+1/2
-x,-y,-z
x,-y-1/2,z-1/2

loop_
_atom_site_label
_atom_site_type_symbol
_atom_site_fract_x
_atom_site_fract_y
_atom_site_fract_z
_atom_site_occupancy
_atom_site_U_iso_or_equiv
Na2 Na+1 0.1935 0.0187 0.0831 1 0.0
S2 S-2 0.1231 0.3301 0.2982 1 0.0
S6 S-2 0.6309 0.3146 0.2641 1 0.0
Na3 Na+1 0.2411 0.3081 0.0354 1 0.0
Na4 Na+1 0.4736 0.2373 0.4154 1 0.0
S5 S-2 0.396 0.4669 0.0921 1 0.0
Ga1 Ga+3 0.074 0.4926 0.1781 1 0.0
Na1 Na+1 0.014 0.7509 0.0034 1 0.0
S4 S-2 0.387 0.11 0.1184 1 0.0
Na5 Na+1 0.6333 0.0881 0.1106 1 0.0
Na6 Na+1 0.757 0.3279 0.0057 1 0.0
Ga2 Ga+3 0.5666 0.4783 0.1824 1 0.0
S1 S-2 0.0974 0.002 0.3799 1 0.0
S3 S-2 0.1474 0.6406 0.3111 1 0.0
